data_4122999
loop_
_publ_author_name
'Lee, Chul-Ho'
'Liu, Lian'
'Bejger, Christopher'
'Turkiewicz, Ari'
'Goko, Tatsuo'
'Arguello, Carlos J.'
'Frandsen, Benjamin A.'
'Cheung, Sky C.'
'Medina, Teresa'
'Munsie, Timothy J. S.'
'D'Ortenzio, Robert'
'Luke, Graeme M.'
'Besara, Tiglet'
'Lalancette, Roger A.'
'Siegrist, Theo'
'Stephens, Peter W.'
'Crowther, Andrew C.'
'Brus, Louis E.'
'Matsuo, Yutaka'
'Nakamura, Eiichi'
'Uemura, Yasutomo J.'
'Kim, Philip'
'Nuckolls, Colin'
'Steigerwald, Michael L.'
'Roy, Xavier'

_publ_section_title
;
 Ferromagnetic Ordering in Superatomic Solids.
;
_journal_name_full 'Journal of the American Chemical Society'
_journal_page_first 141120142959006
_journal_paper_doi 10.1021/ja5098622
_journal_year 2014
_chemical_formula_moiety 'C70, C48 H120 Ni9 P8 Te6'
_chemical_formula_sum 'C118 H120 Ni9 P8 Te6'
_chemical_formula_weight 3079.86
_chemical_name_common
;
Nickel Telurium Triethylphosphine C70 complex
;
_space_group_crystal_system cubic
_space_group_IT_number 202
_space_group_name_H-M_alt 'F m -3'
_symmetry_Int_Tables_number 202
_symmetry_space_group_name_Hall '-F 2 2 3'
_symmetry_space_group_name_H-M 'F m -3'
_cell_angle_alpha 90
_cell_angle_beta 90
_cell_angle_gamma 90
_cell_formula_units_Z 4
_cell_length_a 21.9265(25)
_cell_length_b 21.9265(25)
_cell_length_c 21.9265(25)
_cell_measurement_temperature 295
_cell_volume 10542(2)
_computing_cell_refinement 'TOPAS Academic'
_computing_data_collection Spec
_computing_data_reduction asap
_computing_molecular_graphics 'Crystal Maker'
_computing_publication_material 'PLATON (Spek, 2003)'
_computing_structure_refinement 'TOPAS Academic'
_computing_structure_solution 'TOPAS Academic'
_diffrn_ambient_temperature 295
_diffrn_detector 'NaI scintillation counter'
_diffrn_measurement_device_type 'Huber diffractometer'
_diffrn_radiation_monochromator 'double Si(111)'
_diffrn_radiation_wavelength 0.69962
_diffrn_source synchrotron
_exptl_absorpt_correction_type none
_pd_block_diffractogram_id XR305_profile
_pd_char_colour black
_pd_instr_location
; 
X16C, National Synchrotron Light Source, Brookhaven National Laboratory
;
_pd_meas_2theta_range_inc 0.005
_pd_meas_2theta_range_max 30
_pd_meas_2theta_range_min 2
_pd_meas_number_of_points 5601
_pd_meas_scan_method step
_pd_proc_info_excluded_regions none
_pd_proc_ls_background_function
;
Chebyshev polynomial with 11 coeffecients plus one pseudo-Voigt bump
;
_pd_proc_ls_pref_orient_corr
; 
none 
;
_pd_proc_ls_profile_function
;
TOPAS Simple_Axial_Model function with Rp=9999,Rs=300
Peaks pseudo-Voigt shape, with refined anisotropic strain broadening
per Stephens, P. W., J. Appl. Cryst. (1999). 32, 281-289.
;
_pd_proc_ls_prof_R_factor 0.0198
_pd_proc_ls_prof_wR_expected 0.0212
_pd_proc_ls_prof_wR_factor 0.0255
_pd_spec_mounting
;
Sealed glass capillary of 1 mm nom diameter
;
_pd_spec_mount_mode transmission
_pd_spec_shape cylinder
_pd_spec_size_axial 8
_pd_spec_size_equat 1
_pd_spec_size_thick 1
_refine_ls_extinction_method None
_refine_ls_goodness_of_fit_all 1.205
_refine_ls_matrix_type full
_refine_ls_number_constraints 0
_refine_ls_number_parameters 32
_refine_ls_number_restraints 0
_refine_ls_R_I_factor 0.0090
_refine_ls_shift/su_max 0.01
_refine_ls_weighting_scheme sigma
_cod_data_source_file Ni9Te6(PEt3)8_C70.cif
_cod_data_source_block Ni9Te6(PEt3)8_C70
_cod_depositor_comments
;
The following automatic conversions were performed:

'_space_group_crystal_system' value 'Cubic' changed to 'cubic'
according to
/home/saulius/struct/COD-crude-data--automatic-downloads/rss-feeds/ACS/lib/dictionaries/cif_core.dic
dictionary named 'cif_core.dic' version 2.4.2 from 2011-04-26.

Automatic conversion script
Id: cif_fix_values 2935 2014-11-11 08:27:57Z andrius 
;
_cod_original_cell_volume 10541.6(35)
_cod_database_code 4122999

loop_
_symmetry_equiv_pos_site_id
_symmetry_equiv_pos_as_xyz
1 x,y,z
2 -x,-y,z
3 x,-y,-z
4 -x,y,-z
5 z,x,y
6 -z,-x,y
7 z,-x,-y
8 -z,x,-y
9 y,z,x
10 y,-z,-x
11 -y,z,-x
12 -y,-z,x
13 -x,-y,-z
14 x,y,-z
15 -x,y,z
16 x,-y,z
17 -z,-x,-y
18 z,x,-y
19 -z,x,y
20 z,-x,y
21 -y,-z,-x
22 -y,z,x
23 y,-z,x
24 y,z,-x
25 x,1/2+y,1/2+z
26 -x,1/2-y,1/2+z
27 x,1/2-y,1/2-z
28 -x,1/2+y,1/2-z
29 z,1/2+x,1/2+y
30 -z,1/2-x,1/2+y
31 z,1/2-x,1/2-y
32 -z,1/2+x,1/2-y
33 y,1/2+z,1/2+x
34 y,1/2-z,1/2-x
35 -y,1/2+z,1/2-x
36 -y,1/2-z,1/2+x
37 -x,1/2-y,1/2-z
38 x,1/2+y,1/2-z
39 -x,1/2+y,1/2+z
40 x,1/2-y,1/2+z
41 -z,1/2-x,1/2-y
42 z,1/2+x,1/2-y
43 -z,1/2+x,1/2+y
44 z,1/2-x,1/2+y
45 -y,1/2-z,1/2-x
46 -y,1/2+z,1/2+x
47 y,1/2-z,1/2+x
48 y,1/2+z,1/2-x
49 1/2+x,y,1/2+z
50 1/2-x,-y,1/2+z
51 1/2+x,-y,1/2-z
52 1/2-x,y,1/2-z
53 1/2+z,x,1/2+y
54 1/2-z,-x,1/2+y
55 1/2+z,-x,1/2-y
56 1/2-z,x,1/2-y
57 1/2+y,z,1/2+x
58 1/2+y,-z,1/2-x
59 1/2-y,z,1/2-x
60 1/2-y,-z,1/2+x
61 1/2-x,-y,1/2-z
62 1/2+x,y,1/2-z
63 1/2-x,y,1/2+z
64 1/2+x,-y,1/2+z
65 1/2-z,-x,1/2-y
66 1/2+z,x,1/2-y
67 1/2-z,x,1/2+y
68 1/2+z,-x,1/2+y
69 1/2-y,-z,1/2-x
70 1/2-y,z,1/2+x
71 1/2+y,-z,1/2+x
72 1/2+y,z,1/2-x
73 1/2+x,1/2+y,z
74 1/2-x,1/2-y,z
75 1/2+x,1/2-y,-z
76 1/2-x,1/2+y,-z
77 1/2+z,1/2+x,y
78 1/2-z,1/2-x,y
79 1/2+z,1/2-x,-y
80 1/2-z,1/2+x,-y
81 1/2+y,1/2+z,x
82 1/2+y,1/2-z,-x
83 1/2-y,1/2+z,-x
84 1/2-y,1/2-z,x
85 1/2-x,1/2-y,-z
86 1/2+x,1/2+y,-z
87 1/2-x,1/2+y,z
88 1/2+x,1/2-y,z
89 1/2-z,1/2-x,-y
90 1/2+z,1/2+x,-y
91 1/2-z,1/2+x,y
92 1/2+z,1/2-x,y
93 1/2-y,1/2-z,-x
94 1/2-y,1/2+z,x
95 1/2+y,1/2-z,x
96 1/2+y,1/2+z,-x

loop_
_atom_site_label
_atom_site_type_symbol
_atom_site_thermal_displace_type
_atom_site_fract_x
_atom_site_fract_y
_atom_site_fract_z
_atom_site_occupancy
_atom_site_U_iso_or_equiv
Te1 Te Uiso 0.50000 0.00000 0.13779 1.000 0.113(3)
Ni1 Ni Uiso 0.50000 0.00000 0.00000 1.001 0.113(3)
Ni2 Ni Uiso 0.43725 0.06276 0.06276 1.000 0.113(3)
P1 P Uiso 0.37811 0.12189 0.12189 1.000 0.113(3)
C8 C Uiso 0.25345 0.09923 0.15946 1.000 0.22(2)
C9 C Uiso 0.32335 0.07392 0.16195 1.000 0.22(2)
H8A H Uiso 0.25256 0.13806 0.13556 1.000 0.22(2)
H8B H Uiso 0.23888 0.10682 0.20201 1.000 0.22(2)
H8C H Uiso 0.22704 0.06797 0.13932 1.000 0.22(2)
H9A H Uiso 0.33533 0.07120 0.20587 1.000 0.22(2)
H9B H Uiso 0.32350 0.03235 0.14319 1.000 0.22(2)
C101 C Uiso 0.11391 0.11391 -0.02166 0.042 0.34(3)
C102 C Uiso 0.11112 0.11112 0.04565 0.042 0.34(3)
C103 C Uiso 0.05012 0.05012 0.14672 0.042 0.34(3)
C104 C Uiso 0.00344 0.00344 0.16245 0.042 0.34(3)
C105 C Uiso -0.08237 -0.08237 0.11256 0.042 0.34(3)
C106 C Uiso -0.10852 -0.10852 0.05578 0.042 0.34(3)
C107 C Uiso -0.10176 -0.10176 -0.07699 0.042 0.34(3)
C108 C Uiso -0.07012 -0.07012 -0.12802 0.042 0.34(3)
C109 C Uiso 0.02069 0.02069 -0.15967 0.042 0.34(3)
C110 C Uiso 0.06486 0.06486 -0.13495 0.042 0.34(3)
C111 C Uiso 0.14398 0.06655 -0.05441 0.042 0.34(3)
C112 C Uiso 0.13781 0.06058 0.07489 0.042 0.34(3)
C113 C Uiso 0.10855 0.03034 0.12487 0.042 0.34(3)
C114 C Uiso 0.01952 -0.05915 0.15529 0.042 0.34(3)
C115 C Uiso -0.02420 -0.10176 0.12980 0.042 0.34(3)
C116 C Uiso -0.07194 -0.15061 0.02103 0.042 0.34(3)
C117 C Uiso -0.06996 -0.14642 -0.04387 0.042 0.34(3)
C118 C Uiso -0.01056 -0.08734 -0.14207 0.042 0.34(3)
C119 C Uiso 0.03459 -0.04317 -0.15766 0.042 0.34(3)
C120 C Uiso 0.11953 0.04164 -0.10991 0.042 0.34(3)
C121 C Uiso 0.17497 0.01777 -0.02180 0.042 0.34(3)
C122 C Uiso 0.17166 0.01478 0.04004 0.042 0.34(3)
C123 C Uiso 0.12443 -0.03368 0.12223 0.042 0.34(3)
C124 C Uiso 0.07990 -0.07756 0.13700 0.042 0.34(3)
C125 C Uiso 0.01049 -0.14827 0.09696 0.042 0.34(3)
C126 C Uiso -0.01273 -0.17130 0.04328 0.042 0.34(3)
C127 C Uiso -0.00702 -0.16688 -0.06239 0.042 0.34(3)
C128 C Uiso 0.02092 -0.13798 -0.10991 0.042 0.34(3)
C129 C Uiso 0.09468 -0.06454 -0.13481 0.042 0.34(3)
C130 C Uiso 0.13590 -0.02365 -0.11210 0.042 0.34(3)
C131 C Uiso 0.16990 -0.03849 -0.05787 0.042 0.34(3)
C132 C Uiso 0.16393 -0.04447 0.07074 0.042 0.34(3)
C133 C Uiso 0.07451 -0.13310 0.10202 0.042 0.34(3)
C134 C Uiso 0.02605 -0.18176 -0.00789 0.042 0.34(3)
C135 C Uiso 0.08620 -0.12330 -0.10613 0.042 0.34(3)
C136 C Uiso 0.11881 -0.13849 -0.05350 0.042 0.34(3)
C137 C Uiso 0.16214 -0.09471 -0.02969 0.042 0.34(3)
C138 C Uiso 0.15879 -0.09773 0.03635 0.042 0.34(3)
C139 C Uiso 0.11332 -0.14333 0.05254 0.042 0.34(3)
C140 C Uiso 0.08887 -0.16831 -0.00383 0.042 0.34(3)
C141 C Uiso 0.06655 0.14398 -0.05441 0.042 0.34(3)
C142 C Uiso 0.06058 0.13781 0.07489 0.042 0.34(3)
C143 C Uiso 0.03034 0.10855 0.12487 0.042 0.34(3)
C144 C Uiso -0.05915 0.01952 0.15529 0.042 0.34(3)
C145 C Uiso -0.10176 -0.02420 0.12980 0.042 0.34(3)
C146 C Uiso -0.15061 -0.07194 0.02103 0.042 0.34(3)
C147 C Uiso -0.14642 -0.06996 -0.04387 0.042 0.34(3)
C148 C Uiso -0.08734 -0.01056 -0.14207 0.042 0.34(3)
C149 C Uiso -0.04317 0.03459 -0.15766 0.042 0.34(3)
C150 C Uiso 0.04164 0.11953 -0.10991 0.042 0.34(3)
C151 C Uiso 0.01777 0.17497 -0.02180 0.042 0.34(3)
C152 C Uiso 0.01478 0.17166 0.04004 0.042 0.34(3)
C153 C Uiso -0.03368 0.12443 0.12223 0.042 0.34(3)
C154 C Uiso -0.07756 0.07990 0.13700 0.042 0.34(3)
C155 C Uiso -0.14827 0.01049 0.09696 0.042 0.34(3)
C156 C Uiso -0.17130 -0.01273 0.04328 0.042 0.34(3)
C157 C Uiso -0.16688 -0.00702 -0.06239 0.042 0.34(3)
C158 C Uiso -0.13798 0.02092 -0.10991 0.042 0.34(3)
C159 C Uiso -0.06454 0.09468 -0.13481 0.042 0.34(3)
C160 C Uiso -0.02365 0.13590 -0.11210 0.042 0.34(3)
C161 C Uiso -0.03849 0.16990 -0.05787 0.042 0.34(3)
C162 C Uiso -0.04447 0.16393 0.07074 0.042 0.34(3)
C163 C Uiso -0.13310 0.07451 0.10202 0.042 0.34(3)
C164 C Uiso -0.18176 0.02605 -0.00789 0.042 0.34(3)
C165 C Uiso -0.12330 0.08620 -0.10613 0.042 0.34(3)
C166 C Uiso -0.13849 0.11881 -0.05350 0.042 0.34(3)
C167 C Uiso -0.09471 0.16214 -0.02969 0.042 0.34(3)
C168 C Uiso -0.09773 0.15879 0.03635 0.042 0.34(3)
C169 C Uiso -0.14333 0.11332 0.05254 0.042 0.34(3)
C170 C Uiso -0.16831 0.08887 -0.00383 0.042 0.34(3)

loop_
_geom_angle_atom_site_label_1
_geom_angle_atom_site_label_2
_geom_angle_atom_site_label_3
_geom_angle
Ni2 Te1 Ni2 65.36
Ni1 Te1 Ni2 49.78
Ni2 Te1 Ni2 99.57
Ni2 P1 C9 109.00

loop_
_geom_bond_atom_site_label_1
_geom_bond_atom_site_label_2
_geom_bond_distance
Te1 Ni1 3.02(1)
Te1 Ni2 2.55(1)
Ni2 P1 2.25(2)
P1 C9 1.822
P1 C9 1.822
P1 C9 1.822
